data_7030437
loop_
_publ_author_name
'Ma, Yu'
'Wang, Kun'
'Gao, En-Qing'
'Song, You'

_publ_section_title
;
 Mixed azide-carboxylate bridged tri- and tetranuclear Mn(II) clusters in
 coordination polymers derived from a zwitterionic dicarboxylate ligand:
 structures and magnetism.
;
_journal_issue 33
_journal_name_full 'Dalton transactions (Cambridge, England : 2003)'
_journal_page_first 7714
_journal_page_last 7722
_journal_paper_doi 10.1039/c0dt00288g
_journal_volume 39
_journal_year 2010
_chemical_formula_sum 'C28 H44 Mn3 N10 O26 S2'
_chemical_formula_weight 1165.67
_chemical_name_systematic
;
?
;
_space_group_IT_number 2
_symmetry_cell_setting triclinic
_symmetry_space_group_name_Hall '-P 1'
_symmetry_space_group_name_H-M 'P -1'
_atom_sites_solution_hydrogens geom
_atom_sites_solution_primary direct
_atom_sites_solution_secondary difmap
_audit_creation_method SHELXL-97
_cell_angle_alpha 87.2590(10)
_cell_angle_beta 79.5140(10)
_cell_angle_gamma 67.4120(10)
_cell_formula_units_Z 1
_cell_length_a 9.6556(4)
_cell_length_b 10.6835(4)
_cell_length_c 12.1750(4)
_cell_measurement_reflns_used 8692
_cell_measurement_temperature 296(2)
_cell_measurement_theta_max 27.58
_cell_measurement_theta_min 2.45
_cell_volume 1139.88(7)
_computing_cell_refinement 'Bruker SMART'
_computing_data_collection 'Bruker SMART'
_computing_data_reduction 'Bruker SAINT'
_computing_molecular_graphics 'Bruker SHELXTL'
_computing_publication_material 'Bruker SHELXTL'
_computing_structure_refinement 'Bruker SHELXTL'
_computing_structure_solution 'Bruker SHELXTL'
_diffrn_ambient_temperature 296(2)
_diffrn_measured_fraction_theta_full 0.989
_diffrn_measured_fraction_theta_max 0.989
_diffrn_measurement_device_type 'CCD area detector'
_diffrn_measurement_method 'phi and omega scans'
_diffrn_radiation_monochromator graphite
_diffrn_radiation_source 'fine-focus sealed tube'
_diffrn_radiation_type MoK\a
_diffrn_radiation_wavelength 0.71073
_diffrn_reflns_av_R_equivalents 0.0247
_diffrn_reflns_av_sigmaI/netI 0.0246
_diffrn_reflns_limit_h_max 11
_diffrn_reflns_limit_h_min -11
_diffrn_reflns_limit_k_max 13
_diffrn_reflns_limit_k_min -12
_diffrn_reflns_limit_l_max 11
_diffrn_reflns_limit_l_min -15
_diffrn_reflns_number 14377
_diffrn_reflns_theta_full 26.00
_diffrn_reflns_theta_max 26.00
_diffrn_reflns_theta_min 1.70
_diffrn_standards_decay_% 2.5
_exptl_absorpt_coefficient_mu 1.010
_exptl_absorpt_correction_T_max 0.9057
_exptl_absorpt_correction_T_min 0.7515
_exptl_absorpt_correction_type multi-scan
_exptl_absorpt_process_details SADABS
_exptl_crystal_colour orange
_exptl_crystal_density_diffrn 1.698
_exptl_crystal_density_method 'not measured'
_exptl_crystal_description patch
_exptl_crystal_F_000 597
_exptl_crystal_size_max 0.30
_exptl_crystal_size_mid 0.20
_exptl_crystal_size_min 0.10
_refine_diff_density_max 0.444
_refine_diff_density_min -0.513
_refine_diff_density_rms 0.067
_refine_ls_extinction_method none
_refine_ls_goodness_of_fit_ref 1.079
_refine_ls_hydrogen_treatment mixed
_refine_ls_matrix_type full
_refine_ls_number_parameters 373
_refine_ls_number_reflns 4430
_refine_ls_number_restraints 13
_refine_ls_restrained_S_all 1.078
_refine_ls_R_factor_all 0.0341
_refine_ls_R_factor_gt 0.0305
_refine_ls_shift/su_max 0.000
_refine_ls_shift/su_mean 0.000
_refine_ls_structure_factor_coef Fsqd
_refine_ls_weighting_details 'calc w=1/[\s^2^(Fo^2^)+(0.0482P)^2^+0.7699P] where P=(Fo^2^+2Fc^2^)/3'
_refine_ls_weighting_scheme calc
_refine_ls_wR_factor_gt 0.0861
_refine_ls_wR_factor_ref 0.0910
_reflns_number_gt 4007
_reflns_number_total 4430
_reflns_threshold_expression >2sigma(I)
_cod_data_source_file c0dt00288g.txt
_cod_data_source_block 1
_cod_depositor_comments
;
The following automatic conversions were performed:

'_symmetry_cell_setting' value 'Triclinic' changed to 'triclinic'
according to
/usr/data/users/saulius/automatic-downloads/retrospective/RSC/lib/dictionaries/cif_core.dic
dictionary named 'cif_core.dic' version 2.4.2 from 2011-04-26.

Automatic conversion script
Id: cif_fix_values 2281 2013-09-26 08:29:07Z andrius 
;
_cod_original_sg_symbol_H-M 'P-1 '
_cod_database_code 7030437

loop_
_symmetry_equiv_pos_as_xyz
'x, y, z'
'-x, -y, -z'

loop_
_atom_site_label
_atom_site_type_symbol
_atom_site_fract_x
_atom_site_fract_y
_atom_site_fract_z
_atom_site_U_iso_or_equiv
_atom_site_adp_type
_atom_site_occupancy
_atom_site_symmetry_multiplicity
_atom_site_calc_flag
_atom_site_refinement_flags
Mn1 Mn 0.74157(3) 0.13670(3) 0.42942(2) 0.02192(10) Uani 1 1 d .
Mn2 Mn 0.5000 0.5000 0.5000 0.02157(12) Uani 1 2 d S
C1 C 0.7919(2) 0.3151(2) 0.59988(17) 0.0228(4) Uani 1 1 d .
C2 C 0.8999(2) 0.3493(2) 0.66009(19) 0.0282(5) Uani 1 1 d .
H2A H 0.9635 0.2686 0.6939 0.034 Uiso 1 1 calc R
H2B H 0.9658 0.3816 0.6068 0.034 Uiso 1 1 calc R
C3 C 0.7855(3) 0.4194(2) 0.85391(19) 0.0337(5) Uani 1 1 d .
H3A H 0.8334 0.3299 0.8739 0.040 Uiso 1 1 calc R
C4 C 0.7421(2) 0.5824(2) 0.71559(18) 0.0269(4) Uani 1 1 d .
H4A H 0.7615 0.6049 0.6412 0.032 Uiso 1 1 calc R
C5 C 0.6907(3) 0.5144(2) 0.93369(19) 0.0361(5) Uani 1 1 d .
H5A H 0.6759 0.4899 1.0079 0.043 Uiso 1 1 calc R
C6 C 0.6441(3) 0.6804(2) 0.79293(18) 0.0285(5) Uani 1 1 d .
H6A H 0.5964 0.7688 0.7707 0.034 Uiso 1 1 calc R
C7 C 0.6164(2) 0.6475(2) 0.90409(18) 0.0292(5) Uani 1 1 d .
C8 C 0.5094(3) 0.7511(2) 0.98860(19) 0.0326(5) Uani 1 1 d .
C9 C 0.5193(3) 0.7377(3) 1.1012(2) 0.0411(6) Uani 1 1 d .
H9A H 0.5945 0.6625 1.1252 0.049 Uiso 1 1 calc R
C10 C 0.3927(3) 0.8646(3) 0.9575(2) 0.0459(7) Uani 1 1 d .
H10A H 0.3810 0.8756 0.8831 0.055 Uiso 1 1 calc R
C11 C 0.4173(3) 0.8363(3) 1.1775(2) 0.0419(6) Uani 1 1 d .
H11A H 0.4240 0.8269 1.2529 0.050 Uiso 1 1 calc R
C12 C 0.2953(3) 0.9599(3) 1.0367(2) 0.0492(7) Uani 1 1 d .
H12A H 0.2185 1.0360 1.0154 0.059 Uiso 1 1 calc RD
C13 C 0.1958(3) 1.0456(3) 1.2277(2) 0.0415(6) Uani 1 1 d .
H13A H 0.1821 1.1361 1.2016 0.050 Uiso 1 1 calc R
H13B H 0.2337 1.0347 1.2975 0.050 Uiso 1 1 calc R
C14 C 0.0424(3) 1.0306(2) 1.2483(2) 0.0359(5) Uani 1 1 d .
N1 N 0.8099(2) 0.45447(18) 0.74687(15) 0.0253(4) Uani 1 1 d .
N2 N 0.3093(2) 0.9446(2) 1.14430(16) 0.0372(5) Uani 1 1 d .
N3 N 0.6268(2) 0.34233(17) 0.36751(15) 0.0269(4) Uani 1 1 d .
N4 N 0.6541(2) 0.3640(2) 0.27101(17) 0.0346(4) Uani 1 1 d .
N5 N 0.6812(4) 0.3823(3) 0.1778(2) 0.0720(9) Uani 1 1 d .
O1 O 0.85218(17) 0.20714(16) 0.54274(13) 0.0318(4) Uani 1 1 d .
O2 O 0.65805(17) 0.39605(15) 0.61122(13) 0.0312(3) Uani 1 1 d .
O3 O -0.0581(2) 1.12341(18) 1.31221(15) 0.0444(4) Uani 1 1 d .
O4 O 0.0296(2) 0.9364(2) 1.20402(18) 0.0565(5) Uani 1 1 d .
O5 O 0.35130(18) 0.39386(15) 0.56655(16) 0.0376(4) Uani 1 1 d .
O6 O 0.54616(17) 0.16794(15) 0.56102(13) 0.0319(4) Uani 1 1 d .
O7 O 0.3311(2) 0.21017(18) 0.47251(15) 0.0403(4) Uani 1 1 d .
O8 O 0.30017(19) 0.21624(16) 0.67317(14) 0.0373(4) Uani 1 1 d .
S1 S 0.38136(6) 0.24711(5) 0.56807(4) 0.02519(13) Uani 1 1 d .
O9 O 0.8401(2) -0.06051(16) 0.49478(15) 0.0323(4) Uani 1 1 d .
H9D H 0.800(3) -0.114(3) 0.504(2) 0.039(8) Uiso 1 1 d .
H9C H 0.926(4) -0.102(3) 0.486(3) 0.045(9) Uiso 1 1 d .
O10 O 0.6123(4) 0.0630(3) 0.3272(2) 0.0337(9) Uani 0.690(8) 1 d PD
H10F H 0.662(4) -0.014(4) 0.316(3) 0.051 Uiso 1 1 d D
H10E H 0.522(6) 0.095(5) 0.366(4) 0.051 Uiso 0.690(8) 1 d P
O10' O 0.7121(8) 0.0333(5) 0.2841(5) 0.028(2) Uani 0.310(8) 1 d PD
H10D H 0.800(4) -0.018(6) 0.251(7) 0.043 Uiso 0.310(8) 1 d PD
OW5 O 0.9489(3) 0.4064(3) 0.3536(3) 0.0826(9) Uani 1 1 d .
H5D H 0.862(5) 0.457(4) 0.384(3) 0.083(13) Uiso 1 1 d .
H5C H 0.943(6) 0.330(5) 0.345(4) 0.113(18) Uiso 1 1 d .
OW4 O 0.8800(4) 0.6046(3) 1.1480(3) 0.0720(8) Uani 0.816(3) 1 d PD
H4C H 0.834(6) 0.658(4) 1.204(3) 0.108 Uiso 0.816(3) 1 d PD
H4D H 0.900(7) 0.524(2) 1.165(4) 0.108 Uiso 0.816(3) 1 d PD
OW3 O 0.9527(6) 0.7144(5) 0.9399(4) 0.1267(18) Uani 0.816(3) 1 d PD
H3C H 0.919(10) 0.671(7) 0.988(5) 0.190 Uiso 0.816(3) 1 d PD
H3D H 0.997(10) 0.671(7) 0.882(4) 0.190 Uiso 0.816(3) 1 d PD
OW2 O 0.8596(16) 0.8154(15) 0.1245(12) 0.0720(8) Uani 0.184(3) 1 d PD
H2C H 0.87(2) 0.887(8) 0.139(9) 0.108 Uiso 0.184(3) 1 d PD
H2D H 0.92(2) 0.774(19) 0.068(13) 0.108 Uiso 0.184(3) 1 d PD
OW1 O 1.058(2) 0.850(2) 0.9806(16) 0.1267(18) Uani 0.184(3) 1 d P

loop_
_atom_site_aniso_label
_atom_site_aniso_U_11
_atom_site_aniso_U_22
_atom_site_aniso_U_33
_atom_site_aniso_U_23
_atom_site_aniso_U_13
_atom_site_aniso_U_12
Mn1 0.02110(17) 0.01842(16) 0.02448(18) -0.00078(12) -0.00328(12) -0.00583(12)
Mn2 0.0169(2) 0.0164(2) 0.0303(2) -0.00084(16) -0.00448(17) -0.00482(16)
C1 0.0230(10) 0.0224(10) 0.0229(10) 0.0014(8) -0.0053(8) -0.0083(8)
C2 0.0221(10) 0.0272(10) 0.0320(11) -0.0084(9) -0.0048(8) -0.0048(8)
C3 0.0377(13) 0.0289(11) 0.0304(12) 0.0052(9) -0.0101(10) -0.0070(10)
C4 0.0289(11) 0.0283(11) 0.0236(10) -0.0004(8) -0.0043(8) -0.0111(9)
C5 0.0396(13) 0.0371(12) 0.0238(11) 0.0063(9) -0.0056(9) -0.0067(10)
C6 0.0312(11) 0.0250(10) 0.0265(11) -0.0009(8) -0.0037(9) -0.0080(9)
C7 0.0273(11) 0.0333(11) 0.0253(11) -0.0012(9) -0.0049(8) -0.0094(9)
C8 0.0312(12) 0.0369(12) 0.0251(11) -0.0022(9) -0.0026(9) -0.0087(10)
C9 0.0348(13) 0.0491(15) 0.0273(12) -0.0033(10) -0.0059(10) -0.0021(11)
C10 0.0459(15) 0.0466(15) 0.0238(12) -0.0001(10) -0.0011(10) 0.0034(12)
C11 0.0377(13) 0.0567(16) 0.0234(11) -0.0038(11) -0.0037(10) -0.0095(12)
C12 0.0466(15) 0.0461(15) 0.0309(13) 0.0010(11) -0.0011(11) 0.0060(12)
C13 0.0373(13) 0.0439(14) 0.0340(13) -0.0140(11) 0.0091(10) -0.0104(11)
C14 0.0350(13) 0.0323(12) 0.0313(12) 0.0027(10) 0.0044(10) -0.0076(10)
N1 0.0222(8) 0.0265(9) 0.0268(9) -0.0048(7) -0.0064(7) -0.0073(7)
N2 0.0299(10) 0.0446(12) 0.0281(10) -0.0087(9) 0.0050(8) -0.0079(9)
N3 0.0296(9) 0.0202(8) 0.0256(10) 0.0020(7) -0.0028(7) -0.0047(7)
N4 0.0369(11) 0.0337(10) 0.0341(12) 0.0065(8) -0.0093(9) -0.0137(9)
N5 0.091(2) 0.091(2) 0.0351(14) 0.0223(14) -0.0135(14) -0.0380(18)
O1 0.0238(7) 0.0285(8) 0.0402(9) -0.0116(7) -0.0082(6) -0.0043(6)
O2 0.0245(8) 0.0279(8) 0.0373(9) -0.0053(6) -0.0120(6) -0.0023(6)
O3 0.0356(9) 0.0382(9) 0.0442(10) -0.0010(8) 0.0133(8) -0.0063(8)
O4 0.0559(13) 0.0536(12) 0.0604(13) -0.0142(10) 0.0072(10) -0.0273(10)
O5 0.0265(8) 0.0217(8) 0.0616(11) -0.0016(7) 0.0036(7) -0.0106(6)
O6 0.0247(8) 0.0302(8) 0.0347(9) 0.0030(6) -0.0014(6) -0.0056(6)
O7 0.0482(10) 0.0423(10) 0.0430(10) 0.0116(8) -0.0172(8) -0.0280(8)
O8 0.0356(9) 0.0326(8) 0.0397(9) 0.0001(7) 0.0079(7) -0.0149(7)
S1 0.0225(3) 0.0201(2) 0.0326(3) 0.0021(2) -0.0022(2) -0.0091(2)
O9 0.0223(8) 0.0215(8) 0.0524(11) 0.0030(7) -0.0101(7) -0.0063(7)
O10 0.039(2) 0.0254(13) 0.0352(16) -0.0022(10) -0.0084(15) -0.0093(12)
O10' 0.036(4) 0.023(3) 0.027(3) 0.005(2) -0.006(3) -0.013(3)
OW5 0.0347(12) 0.0562(15) 0.148(3) 0.0019(16) 0.0076(14) -0.0188(11)
OW4 0.0614(18) 0.0747(19) 0.0671(19) -0.0091(15) -0.0014(14) -0.0151(16)
OW3 0.097(3) 0.135(4) 0.099(3) 0.052(3) -0.009(2) -0.001(3)
OW2 0.0614(18) 0.0747(19) 0.0671(19) -0.0091(15) -0.0014(14) -0.0151(16)
OW1 0.097(3) 0.135(4) 0.099(3) 0.052(3) -0.009(2) -0.001(3)

loop_
_atom_type_symbol
_atom_type_description
_atom_type_scat_dispersion_real
_atom_type_scat_dispersion_imag
_atom_type_scat_source
C C 0.0033 0.0016 'International Tables Vol C Tables 4.2.6.8 and 6.1.1.4'
H H 0.0000 0.0000 'International Tables Vol C Tables 4.2.6.8 and 6.1.1.4'
N N 0.0061 0.0033 'International Tables Vol C Tables 4.2.6.8 and 6.1.1.4'
O O 0.0106 0.0060 'International Tables Vol C Tables 4.2.6.8 and 6.1.1.4'
Mn Mn 0.3368 0.7283 'International Tables Vol C Tables 4.2.6.8 and 6.1.1.4'
S S 0.1246 0.1234 'International Tables Vol C Tables 4.2.6.8 and 6.1.1.4'

loop_
_geom_angle_atom_site_label_1
_geom_angle_atom_site_label_2
_geom_angle_atom_site_label_3
_geom_angle
_geom_angle_site_symmetry_1
_geom_angle_site_symmetry_3
O9 Mn1 O3 95.53(7) . 1_644
O9 Mn1 O6 86.53(7) . .
O3 Mn1 O6 172.37(7) 1_644 .
O9 Mn1 O1 87.29(7) . .
O3 Mn1 O1 82.24(7) 1_644 .
O6 Mn1 O1 90.54(6) . .
O9 Mn1 N3 176.75(7) . .
O3 Mn1 N3 87.70(7) 1_644 .
O6 Mn1 N3 90.31(6) . .
O1 Mn1 N3 93.48(6) . .
O9 Mn1 O10' 86.84(13) . .
O3 Mn1 O10' 79.7(2) 1_644 .
O6 Mn1 O10' 107.8(2) . .
O1 Mn1 O10' 160.3(2) . .
N3 Mn1 O10' 93.44(14) . .
O9 Mn1 O10 91.17(8) . .
O3 Mn1 O10 103.01(11) 1_644 .
O6 Mn1 O10 84.26(10) . .
O1 Mn1 O10 174.65(10) . .
N3 Mn1 O10 87.78(8) . .
O10' Mn1 O10 24.29(16) . .
O2 Mn2 O2 180.0 . 2_666
O2 Mn2 O5 91.60(7) . .
O2 Mn2 O5 88.40(7) 2_666 .
O2 Mn2 O5 88.40(7) . 2_666
O2 Mn2 O5 91.60(7) 2_666 2_666
O5 Mn2 O5 180.00(6) . 2_666
O2 Mn2 N3 88.51(6) . 2_666
O2 Mn2 N3 91.49(6) 2_666 2_666
O5 Mn2 N3 88.40(7) . 2_666
O5 Mn2 N3 91.60(7) 2_666 2_666
O2 Mn2 N3 91.49(6) . .
O2 Mn2 N3 88.51(6) 2_666 .
O5 Mn2 N3 91.60(7) . .
O5 Mn2 N3 88.40(7) 2_666 .
N3 Mn2 N3 180.00(7) 2_666 .
O2 C1 O1 127.3(2) . .
O2 C1 C2 117.66(18) . .
O1 C1 C2 115.00(17) . .
N1 C2 C1 109.37(17) . .
N1 C2 H2A 109.8 . .
C1 C2 H2A 109.8 . .
N1 C2 H2B 109.8 . .
C1 C2 H2B 109.8 . .
H2A C2 H2B 108.2 . .
N1 C3 C5 120.3(2) . .
N1 C3 H3A 119.8 . .
C5 C3 H3A 119.8 . .
N1 C4 C6 120.3(2) . .
N1 C4 H4A 119.9 . .
C6 C4 H4A 119.9 . .
C3 C5 C7 120.1(2) . .
C3 C5 H5A 119.9 . .
C7 C5 H5A 119.9 . .
C4 C6 C7 120.0(2) . .
C4 C6 H6A 120.0 . .
C7 C6 H6A 120.0 . .
C6 C7 C5 118.1(2) . .
C6 C7 C8 121.0(2) . .
C5 C7 C8 121.0(2) . .
C9 C8 C10 117.7(2) . .
C9 C8 C7 121.6(2) . .
C10 C8 C7 120.8(2) . .
C11 C9 C8 119.9(2) . .
C11 C9 H9A 120.1 . .
C8 C9 H9A 120.1 . .
C12 C10 C8 120.0(2) . .
C12 C10 H10A 120.0 . .
C8 C10 H10A 120.0 . .
N2 C11 C9 120.7(2) . .
N2 C11 H11A 119.6 . .
C9 C11 H11A 119.6 . .
N2 C12 C10 120.7(2) . .
N2 C12 H12A 119.6 . .
C10 C12 H12A 119.6 . .
N2 C13 C14 111.9(2) . .
N2 C13 H13A 109.2 . .
C14 C13 H13A 109.2 . .
N2 C13 H13B 109.2 . .
C14 C13 H13B 109.2 . .
H13A C13 H13B 107.9 . .
O4 C14 O3 128.3(3) . .
O4 C14 C13 119.6(2) . .
O3 C14 C13 112.1(2) . .
C4 N1 C3 121.17(18) . .
C4 N1 C2 118.70(18) . .
C3 N1 C2 119.85(18) . .
C11 N2 C12 121.0(2) . .
C11 N2 C13 120.0(2) . .
C12 N2 C13 118.8(2) . .
N4 N3 Mn2 124.92(15) . .
N4 N3 Mn1 119.48(15) . .
Mn2 N3 Mn1 114.66(8) . .
N5 N4 N3 178.8(3) . .
C1 O1 Mn1 125.47(13) . .
C1 O2 Mn2 135.78(14) . .
C14 O3 Mn1 134.22(17) . 1_466
S1 O5 Mn2 130.41(9) . .
S1 O6 Mn1 132.87(10) . .
O7 S1 O8 110.45(10) . .
O7 S1 O6 108.99(10) . .
O8 S1 O6 108.66(10) . .
O7 S1 O5 109.65(10) . .
O8 S1 O5 109.27(10) . .
O6 S1 O5 109.80(9) . .
Mn1 O9 H9D 124(2) . .
Mn1 O9 H9C 123(2) . .
H9D O9 H9C 107(3) . .
O10' O10 Mn1 76.5(4) . .
O10' O10 H10F 58(2) . .
Mn1 O10 H10F 104(2) . .
O10' O10 H10E 177(3) . .
Mn1 O10 H10E 101(3) . .
H10F O10 H10E 125(4) . .
O10 O10' Mn1 79.2(4) . .
O10 O10' H10F 51(2) . .
Mn1 O10' H10F 103(2) . .
O10 O10' H10D 161(4) . .
Mn1 O10' H10D 108(6) . .
H10F O10' H10D 110(4) . .
H5D OW5 H5C 105(4) . .
H4C OW4 H4D 112(3) . .
H3C OW3 H3D 113(4) . .
H2C OW2 H2D 110(4) . .

loop_
_geom_bond_atom_site_label_1
_geom_bond_atom_site_label_2
_geom_bond_distance
_geom_bond_site_symmetry_2
Mn1 O9 2.1338(16) .
Mn1 O3 2.1453(17) 1_644
Mn1 O6 2.1692(15) .
Mn1 O1 2.2053(15) .
Mn1 N3 2.2132(17) .
Mn1 O10' 2.245(5) .
Mn1 O10 2.268(3) .
Mn2 O2 2.1684(15) .
Mn2 O2 2.1684(15) 2_666
Mn2 O5 2.1779(16) .
Mn2 O5 2.1779(16) 2_666
Mn2 N3 2.2124(17) 2_666
Mn2 N3 2.2124(17) .
C1 O2 1.235(2) .
C1 O1 1.252(2) .
C1 C2 1.534(3) .
C2 N1 1.471(3) .
C2 H2A 0.9700 .
C2 H2B 0.9700 .
C3 N1 1.343(3) .
C3 C5 1.367(3) .
C3 H3A 0.9300 .
C4 N1 1.339(3) .
C4 C6 1.374(3) .
C4 H4A 0.9300 .
C5 C7 1.389(3) .
C5 H5A 0.9300 .
C6 C7 1.386(3) .
C6 H6A 0.9300 .
C7 C8 1.481(3) .
C8 C9 1.389(3) .
C8 C10 1.394(3) .
C9 C11 1.380(3) .
C9 H9A 0.9300 .
C10 C12 1.371(4) .
C10 H10A 0.9300 .
C11 N2 1.331(3) .
C11 H11A 0.9300 .
C12 N2 1.337(3) .
C12 H12A 0.9300 .
C13 N2 1.479(3) .
C13 C14 1.524(4) .
C13 H13A 0.9700 .
C13 H13B 0.9700 .
C14 O4 1.221(3) .
C14 O3 1.261(3) .
N3 N4 1.188(3) .
N4 N5 1.142(3) .
O3 Mn1 2.1453(17) 1_466
O5 S1 1.4806(16) .
O6 S1 1.4758(16) .
O7 S1 1.4635(18) .
O8 S1 1.4676(17) .
O9 H9D 0.80(3) .
O9 H9C 0.77(3) .
O10 O10' 0.950(6) .
O10 H10F 0.78(3) .
O10 H10E 0.86(5) .
O10' H10F 0.86(3) .
O10' H10D 0.850(16) .
OW5 H5D 0.83(4) .
OW5 H5C 0.85(5) .
OW4 H4C 0.847(19) .
OW4 H4D 0.833(19) .
OW3 H3C 0.83(2) .
OW3 H3D 0.82(2) .
OW2 H2C 0.84(2) .
OW2 H2D 0.85(2) .
